data_1566794
loop_
_publ_author_name
'Sathe, Devavrat'
'Zhou, Junfeng'
'Chen, Hanlin'
'Schrage, Briana R.'
'Yoon, Seiyoung'
'Wang, Zeyu'
'Ziegler, Christopher J.'
'Wang, Junpeng'

_publ_section_title
;
 Depolymerizable semi-fluorinated polymers for sustainable functional
 materials
;
_journal_issue 18
_journal_name_full 'Polymer Chemistry'
_journal_page_first 2608
_journal_page_last 2614
_journal_paper_doi 10.1039/D2PY00240J
_journal_volume 13
_journal_year 2022
_chemical_absolute_configuration unk
_chemical_formula_sum 'C14 H12 F6 O'
_chemical_formula_weight 310.24
_space_group_crystal_system orthorhombic
_space_group_IT_number 19
_space_group_name_Hall 'P 2ac 2ab'
_space_group_name_H-M_alt 'P 21 21 21'
_atom_sites_solution_hydrogens geom
_audit_creation_method SHELXL-2018/3
_audit_update_record
;
2022-02-10 deposited with the CCDC.	2022-04-05 downloaded from the CCDC.
;
_cell_angle_alpha 90
_cell_angle_beta 90
_cell_angle_gamma 90
_cell_formula_units_Z 4
_cell_length_a 5.8199(8)
_cell_length_b 11.7062(14)
_cell_length_c 18.082(2)
_cell_measurement_reflns_used 3723
_cell_measurement_temperature 100(2)
_cell_measurement_theta_max 27.29
_cell_measurement_theta_min 2.85
_cell_volume 1231.9(3)
_computing_cell_refinement 'Bruker SAINT'
_computing_data_collection 'Bruker APEX2'
_computing_data_reduction 'Bruker SAINT'
_computing_molecular_graphics 'Bruker SHELXTL'
_computing_publication_material 'Bruker SHELXTL'
_computing_structure_refinement 'SHELXL-2018/3 (Sheldrick, 2018)'
_computing_structure_solution 'SHELXT 2018/2 (Sheldrick, 2018)'
_diffrn_ambient_temperature 100(2)
_diffrn_measured_fraction_theta_full 1.000
_diffrn_measured_fraction_theta_max 1.000
_diffrn_measurement_device_type 'Bruker APEX-II CCD'
_diffrn_measurement_method '\f and \w scans'
_diffrn_radiation_type MoK\a
_diffrn_radiation_wavelength 0.71073
_diffrn_reflns_av_R_equivalents 0.0678
_diffrn_reflns_av_unetI/netI 0.0580
_diffrn_reflns_Laue_measured_fraction_full 1.000
_diffrn_reflns_Laue_measured_fraction_max 1.000
_diffrn_reflns_limit_h_max 6
_diffrn_reflns_limit_h_min -6
_diffrn_reflns_limit_k_max 13
_diffrn_reflns_limit_k_min -13
_diffrn_reflns_limit_l_max 19
_diffrn_reflns_limit_l_min -21
_diffrn_reflns_number 11485
_diffrn_reflns_point_group_measured_fraction_full 1.000
_diffrn_reflns_point_group_measured_fraction_max 1.000
_diffrn_reflns_theta_full 25.034
_diffrn_reflns_theta_max 25.034
_diffrn_reflns_theta_min 2.072
_exptl_absorpt_coefficient_mu 0.166
_exptl_absorpt_correction_T_max 0.7457
_exptl_absorpt_correction_T_min 0.5657
_exptl_absorpt_correction_type multi-scan
_exptl_absorpt_process_details SADABS
_exptl_crystal_colour colourless
_exptl_crystal_density_diffrn 1.673
_exptl_crystal_density_meas ?
_exptl_crystal_density_method 'not measured'
_exptl_crystal_description block
_exptl_crystal_F_000 632
_exptl_crystal_size_max 0.244
_exptl_crystal_size_mid 0.172
_exptl_crystal_size_min 0.124
_refine_diff_density_max 0.964
_refine_diff_density_min -0.368
_refine_diff_density_rms 0.094
_refine_ls_abs_structure_details
; 
 Flack x determined using 596 quotients [(I+)-(I-)]/[(I+)+(I-)] 
 (Parsons, Flack and Wagner, Acta Cryst. B69 (2013) 249-259). 
;
_refine_ls_abs_structure_Flack 0.5(6)
_refine_ls_extinction_method none
_refine_ls_goodness_of_fit_ref 1.059
_refine_ls_hydrogen_treatment constr
_refine_ls_matrix_type full
_refine_ls_number_parameters 190
_refine_ls_number_reflns 2168
_refine_ls_number_restraints 0
_refine_ls_restrained_S_all 1.059
_refine_ls_R_factor_all 0.0944
_refine_ls_R_factor_gt 0.0775
_refine_ls_shift/su_max 0.000
_refine_ls_shift/su_mean 0.000
_refine_ls_structure_factor_coef Fsqd
_refine_ls_weighting_details 'w=1/[\s^2^(Fo^2^)+(0.1042P)^2^+3.5614P] where P=(Fo^2^+2Fc^2^)/3'
_refine_ls_weighting_scheme calc
_refine_ls_wR_factor_gt 0.2021
_refine_ls_wR_factor_ref 0.2160
_reflns_Friedel_coverage 0.687
_reflns_Friedel_fraction_full 1.000
_reflns_Friedel_fraction_max 1.000
_reflns_number_gt 1789
_reflns_number_total 2168
_reflns_threshold_expression 'I > 2\s(I)'
_cod_data_source_file d2py00240j2.cif
_cod_data_source_block 4
_cod_depositor_comments
;
The following automatic conversions were performed:

data item '_exptl_crystal_density_meas' value 'not measured' was
changed to '?' -- the value is perceived as not measured.

Automatic conversion script
Id: cif_fix_values 7556 2019-12-06 15:28:31Z antanas 

 Adding full bibliography for 1566794.cif.
;
_cod_database_code 1566794
_shelx_shelxl_version_number 2018/3
_shelx_space_group_comment
; 
The symmetry employed for this shelxl refinement is uniquely defined 
by the following loop, which should always be used as a source of 
symmetry information in preference to the above space-group names. 
They are only intended as comments. 
;
_shelx_estimated_absorpt_t_min 0.961
_shelx_estimated_absorpt_t_max 0.980

loop_
_space_group_symop_operation_xyz
'x, y, z'
'-x+1/2, -y, z+1/2'
'-x, y+1/2, -z+1/2'
'x+1/2, -y+1/2, -z'

loop_
_atom_site_label
_atom_site_type_symbol
_atom_site_fract_x
_atom_site_fract_y
_atom_site_fract_z
_atom_site_U_iso_or_equiv
_atom_site_adp_type
_atom_site_occupancy
_atom_site_site_symmetry_order
_atom_site_calc_flag
_atom_site_refinement_flags_posn
_atom_site_refinement_flags_adp
_atom_site_refinement_flags_occupancy
_atom_site_disorder_assembly
_atom_site_disorder_group
C1 C 0.5547(15) 0.5897(7) 0.5605(5) 0.036(2) Uani 1 1 d . . . . .
C2 C 0.7663(17) 0.6288(7) 0.5500(5) 0.036(2) Uani 1 1 d . . . . .
C3 C 0.5851(14) 0.5724(7) 0.6415(5) 0.0323(19) Uani 1 1 d . . . . .
C4 C 0.8392(15) 0.6198(6) 0.6280(5) 0.0348(19) Uani 1 1 d . . . . .
C5 C 0.5355(13) 0.6750(6) 0.6910(4) 0.0290(17) Uani 1 1 d . . . . .
C6 C 0.7849(13) 0.7197(6) 0.6772(5) 0.0289(17) Uani 1 1 d . . . . .
C7 C 0.8367(14) 0.6999(7) 0.7614(5) 0.0334(18) Uani 1 1 d . . . . .
H7 H 0.938785 0.632090 0.768483 0.040 Uiso 1 1 calc R U . . .
C8 C 0.9271(16) 0.8023(7) 0.8038(5) 0.0371(19) Uani 1 1 d . . . . .
H8A H 0.847722 0.872208 0.786612 0.045 Uiso 1 1 calc R U . . .
H8B H 1.093343 0.811415 0.793893 0.045 Uiso 1 1 calc R U . . .
C9 C 0.887(3) 0.7869(10) 0.8911(7) 0.088(5) Uani 1 1 d . . . . .
H9A H 0.973725 0.846959 0.917521 0.106 Uiso 1 1 calc R U . . .
H9B H 0.721604 0.798621 0.901867 0.106 Uiso 1 1 calc R U . . .
C10 C 0.9529(19) 0.6801(10) 0.9187(6) 0.056(3) Uani 1 1 d . . . . .
H10 H 1.118954 0.661099 0.911598 0.067 Uiso 1 1 calc R U . . .
C11 C 0.793(2) 0.5773(11) 0.9203(7) 0.071(4) Uani 1 1 d . . . . .
H11 H 0.867694 0.500826 0.915294 0.085 Uiso 1 1 calc R U . . .
C12 C 0.556(2) 0.5819(11) 0.9030(6) 0.071(4) Uani 1 1 d . . . . .
H12A H 0.493388 0.657358 0.917382 0.086 Uiso 1 1 calc R U . . .
H12B H 0.472864 0.522642 0.931564 0.086 Uiso 1 1 calc R U . . .
C13 C 0.5154(17) 0.5624(7) 0.8195(5) 0.040(2) Uani 1 1 d . . . . .
H13A H 0.607982 0.496317 0.802774 0.048 Uiso 1 1 calc R U . . .
H13B H 0.351443 0.544176 0.810929 0.048 Uiso 1 1 calc R U . . .
C14 C 0.5809(13) 0.6676(7) 0.7742(4) 0.0299(18) Uani 1 1 d . . . . .
H14 H 0.504583 0.734909 0.797746 0.036 Uiso 1 1 calc R U . . .
F1 F 0.3671(8) 0.5837(4) 0.5207(3) 0.0391(12) Uani 1 1 d . . . . .
F2 F 0.8656(9) 0.6809(4) 0.4929(3) 0.0441(13) Uani 1 1 d . . . . .
F3 F 0.5552(8) 0.4647(3) 0.6694(3) 0.0365(12) Uani 1 1 d . . . . .
F4 F 1.0252(8) 0.5551(4) 0.6444(3) 0.0388(12) Uani 1 1 d . . . . .
F5 F 0.3428(8) 0.7364(3) 0.6700(2) 0.0326(11) Uani 1 1 d . . . . .
F6 F 0.8343(8) 0.8269(3) 0.6508(2) 0.0315(11) Uani 1 1 d . . . . .
O1 O 0.8604(13) 0.6475(7) 0.9892(3) 0.061(2) Uani 1 1 d . . . . .

loop_
_atom_site_aniso_label
_atom_site_aniso_U_11
_atom_site_aniso_U_22
_atom_site_aniso_U_33
_atom_site_aniso_U_23
_atom_site_aniso_U_13
_atom_site_aniso_U_12
C1 0.042(5) 0.029(4) 0.036(4) -0.002(3) -0.004(4) 0.001(4)
C2 0.046(5) 0.023(4) 0.041(5) -0.003(4) 0.014(4) -0.012(4)
C3 0.027(4) 0.022(4) 0.048(5) -0.001(4) -0.002(4) -0.001(3)
C4 0.029(4) 0.023(4) 0.052(5) 0.005(4) 0.005(4) -0.002(4)
C5 0.020(4) 0.026(4) 0.041(4) 0.008(3) -0.003(3) 0.000(3)
C6 0.027(4) 0.019(3) 0.041(4) 0.004(3) 0.005(3) -0.004(3)
C7 0.023(4) 0.029(4) 0.048(5) 0.009(3) -0.008(4) -0.002(3)
C8 0.035(5) 0.034(4) 0.043(5) 0.003(4) -0.002(4) -0.008(4)
C9 0.139(14) 0.048(6) 0.077(8) -0.003(6) -0.060(9) -0.037(8)
C10 0.044(6) 0.062(7) 0.063(6) 0.010(5) -0.002(5) -0.005(5)
C11 0.063(8) 0.063(7) 0.087(9) 0.035(6) 0.032(7) 0.015(6)
C12 0.085(9) 0.072(8) 0.057(7) 0.035(6) -0.018(7) -0.023(7)
C13 0.040(5) 0.037(5) 0.044(5) 0.005(4) -0.006(4) -0.010(4)
C14 0.023(4) 0.033(4) 0.034(4) 0.000(3) -0.002(3) -0.007(3)
F1 0.041(3) 0.033(2) 0.043(3) -0.003(2) -0.009(2) -0.003(2)
F2 0.052(3) 0.033(2) 0.046(3) -0.003(2) 0.022(3) -0.007(2)
F3 0.033(3) 0.023(2) 0.054(3) 0.009(2) -0.002(2) -0.0061(19)
F4 0.023(2) 0.027(2) 0.066(3) -0.001(2) 0.003(2) 0.0037(19)
F5 0.026(2) 0.031(2) 0.041(2) -0.001(2) -0.003(2) 0.0043(19)
F6 0.034(2) 0.0176(19) 0.043(3) 0.0047(18) 0.005(2) -0.0053(19)
O1 0.058(4) 0.090(5) 0.035(3) -0.004(3) 0.003(3) -0.039(4)

loop_
_atom_type_symbol
_atom_type_description
_atom_type_scat_dispersion_real
_atom_type_scat_dispersion_imag
_atom_type_scat_source
C C 0.0033 0.0016 'International Tables Vol C Tables 4.2.6.8 and 6.1.1.4'
H H 0.0000 0.0000 'International Tables Vol C Tables 4.2.6.8 and 6.1.1.4'
F F 0.0171 0.0103 'International Tables Vol C Tables 4.2.6.8 and 6.1.1.4'
O O 0.0106 0.0060 'International Tables Vol C Tables 4.2.6.8 and 6.1.1.4'

loop_
_geom_angle_atom_site_label_1
_geom_angle_atom_site_label_2
_geom_angle_atom_site_label_3
_geom_angle
_geom_angle_site_symmetry_1
_geom_angle_site_symmetry_3
_geom_angle_publ_flag
F1 C1 C2 135.4(8) . . ?
F1 C1 C3 129.2(8) . . ?
C2 C1 C3 94.5(8) . . ?
C1 C2 F2 132.3(9) . . ?
C1 C2 C4 96.0(7) . . ?
F2 C2 C4 130.5(8) . . ?
F3 C3 C1 118.2(7) . . ?
F3 C3 C5 119.0(7) . . ?
C1 C3 C5 116.6(7) . . ?
F3 C3 C4 119.5(6) . . ?
C1 C3 C4 85.0(6) . . ?
C5 C3 C4 89.5(6) . . ?
F4 C4 C2 118.7(7) . . ?
F4 C4 C6 118.2(7) . . ?
C2 C4 C6 116.7(7) . . ?
F4 C4 C3 120.8(6) . . ?
C2 C4 C3 84.6(6) . . ?
C6 C4 C3 89.1(6) . . ?
F5 C5 C3 113.6(6) . . ?
F5 C5 C14 116.1(7) . . ?
C3 C5 C14 120.0(6) . . ?
F5 C5 C6 122.3(6) . . ?
C3 C5 C6 89.7(6) . . ?
C14 C5 C6 90.9(6) . . ?
F6 C6 C4 117.4(6) . . ?
F6 C6 C5 123.8(6) . . ?
C4 C6 C5 91.7(6) . . ?
F6 C6 C7 115.6(6) . . ?
C4 C6 C7 114.8(6) . . ?
C5 C6 C7 88.5(6) . . ?
C8 C7 C14 116.7(7) . . ?
C8 C7 C6 116.2(6) . . ?
C14 C7 C6 89.8(6) . . ?
C7 C8 C9 111.0(7) . . ?
C10 C9 C8 114.3(11) . . ?
C9 C10 O1 116.9(11) . . ?
C9 C10 C11 122.9(11) . . ?
O1 C10 C11 62.8(7) . . ?
C12 C11 C10 124.2(11) . . ?
C12 C11 O1 114.0(11) . . ?
C10 C11 O1 55.8(7) . . ?
C11 C12 C13 111.0(11) . . ?
C14 C13 C12 111.5(8) . . ?
C13 C14 C5 122.0(7) . . ?
C13 C14 C7 121.1(7) . . ?
C5 C14 C7 90.3(6) . . ?
C10 O1 C11 61.4(6) . . ?

loop_
_geom_bond_atom_site_label_1
_geom_bond_atom_site_label_2
_geom_bond_distance
_geom_bond_site_symmetry_2
_geom_bond_publ_flag
C1 F1 1.310(10) . ?
C1 C2 1.328(13) . ?
C1 C3 1.488(12) . ?
C2 F2 1.330(9) . ?
C2 C4 1.477(12) . ?
C3 F3 1.370(9) . ?
C3 C5 1.526(11) . ?
C3 C4 1.598(11) . ?
C4 F4 1.354(10) . ?
C4 C6 1.504(11) . ?
C5 F5 1.385(9) . ?
C5 C14 1.530(11) . ?
C5 C6 1.563(10) . ?
C6 F6 1.373(8) . ?
C6 C7 1.569(12) . ?
C7 C8 1.517(11) . ?
C7 C14 1.554(11) . ?
C8 C9 1.606(16) . ?
C9 C10 1.401(15) . ?
C10 O1 1.434(12) . ?
C10 C11 1.523(18) . ?
C11 C12 1.416(18) . ?
C11 O1 1.543(16) . ?
C12 C13 1.545(14) . ?
C13 C14 1.526(11) . ?
